data_7715846
loop_
_publ_author_name
'Handzlik, Gabriela'
'Dziubek, Kamil F.'
'Hanfland, Michael'
'Pinkowicz, Dawid'

_publ_section_title
;
 Simultaneous manipulation of iron(II) spin crossover and LIESST behaviour
 using pressure, temperature and light.
;
_journal_issue 18
_journal_name_full 'Dalton transactions (Cambridge, England : 2003)'
_journal_page_first 7677
_journal_page_last 7681
_journal_paper_doi 10.1039/d4dt00509k
_journal_volume 53
_journal_year 2024
_chemical_formula_moiety 'C32 H32 Fe2 N24 Nb, 4(H2 O)'
_chemical_formula_sum 'C32 H40 Fe2 N24 Nb O4'
_chemical_formula_weight 1029.49
_chemical_name_systematic
'catena-[tetrakis(m2-Cyano)-octakis(1H-pyrazole-N2)-tetracyano-di-iron(ii)-niobium(iv) tetrahydrate]'
_chemical_properties_physical Air-sensitive
_space_group_crystal_system tetragonal
_space_group_IT_number 88
_space_group_name_Hall '-I 4ad'
_space_group_name_H-M_alt 'I 41/a :2'
_atom_sites_solution_hydrogens mixed
_atom_sites_solution_primary dual
_audit_creation_date 2024-01-22
_audit_creation_method
;
Olex2 1.5
(compiled 2023.08.24 svn.re1ec1418 for OlexSys, GUI svn.r6817)
;
_audit_update_record
;
2024-03-15 deposited with the CCDC.	2024-04-09 downloaded from the CCDC.
;
_cell_angle_alpha 90
_cell_angle_beta 90
_cell_angle_gamma 90
_cell_formula_units_Z 4
_cell_length_a 20.7181(6)
_cell_length_b 20.7181(6)
_cell_length_c 9.3075(13)
_cell_measurement_reflns_used 1040
_cell_measurement_temperature 100.00
_cell_measurement_theta_max 19.8590
_cell_measurement_theta_min 1.7860
_cell_volume 3995.1(6)
_computing_cell_refinement 'CrysAlisPro 1.171.41.119a (Rigaku OD, 2021)'
_computing_data_collection 'CrysAlisPro 1.171.41.119a (Rigaku OD, 2021)'
_computing_data_reduction 'CrysAlisPro 1.171.41.119a (Rigaku OD, 2021)'
_computing_molecular_graphics 'Olex2 1.5 (Dolomanov et al., 2009)'
_computing_publication_material 'Olex2 1.5 (Dolomanov et al., 2009)'
_computing_structure_refinement 'SHELXL 2019/2 (Sheldrick, 2015)'
_computing_structure_solution 'SHELXT 2018/2 (Sheldrick, 2018)'
_diffrn_ambient_pressure 1360000
_diffrn_ambient_temperature 100.00
_diffrn_detector 'Hybrid Pixel Array Detector'
_diffrn_detector_area_resol_mean 13.3333
_diffrn_measured_fraction_theta_full 0.672
_diffrn_measured_fraction_theta_max 0.397
_diffrn_measurement_details
;
List of Runs (angles in degrees, time in seconds):

  # Type    Start    End  Width  t~exp~   \w     \q     \k     \f   Frames
#--------------------------------------------------------------------------
  1  \w    -32.00  32.00   0.50    0.20    --    0.00   0.00   0.00  128
;
_diffrn_measurement_device 'abstract diffractometer'
_diffrn_measurement_device_type 'esperanto-CrysAlisPro-abstract goniometer imported esperanto images'
_diffrn_measurement_method '\w scans'
_diffrn_orient_matrix_type 'CrysAlisPro convention (1999,Acta A55,543-557)'
_diffrn_orient_matrix_UB_11 -0.0004458000
_diffrn_orient_matrix_UB_12 0.0089023000
_diffrn_orient_matrix_UB_13 0.0393111000
_diffrn_orient_matrix_UB_21 0.0058422000
_diffrn_orient_matrix_UB_22 0.0169687000
_diffrn_orient_matrix_UB_23 -0.0186993000
_diffrn_orient_matrix_UB_31 -0.0189010000
_diffrn_orient_matrix_UB_32 0.0049932000
_diffrn_orient_matrix_UB_33 -0.0067438000
_diffrn_radiation_monochromator synchrotron
_diffrn_radiation_probe x-ray
_diffrn_radiation_type synchrotron
_diffrn_radiation_wavelength 0.41008
_diffrn_reflns_av_R_equivalents 0.0799
_diffrn_reflns_av_unetI/netI 0.1765
_diffrn_reflns_Laue_measured_fraction_full 0.672
_diffrn_reflns_Laue_measured_fraction_max 0.397
_diffrn_reflns_limit_h_max 30
_diffrn_reflns_limit_h_min -29
_diffrn_reflns_limit_k_max 29
_diffrn_reflns_limit_k_min -27
_diffrn_reflns_limit_l_max 8
_diffrn_reflns_limit_l_min -8
_diffrn_reflns_number 3742
_diffrn_reflns_point_group_measured_fraction_full 0.672
_diffrn_reflns_point_group_measured_fraction_max 0.397
_diffrn_reflns_theta_full 14.244
_diffrn_reflns_theta_max 19.838
_diffrn_reflns_theta_min 1.789
_diffrn_source synchrotron
_exptl_absorpt_coefficient_mu 0.593
_exptl_absorpt_correction_T_max 1.00000
_exptl_absorpt_correction_T_min 0.06241
_exptl_absorpt_correction_type multi-scan
_exptl_absorpt_process_details
;
CrysAlisPro 1.171.41.119a (Rigaku Oxford Diffraction, 2021)
Empirical absorption correction using spherical harmonics,
implemented in SCALE3 ABSPACK scaling algorithm.
;
_exptl_crystal_colour violet
_exptl_crystal_density_diffrn 1.712
_exptl_crystal_description block
_exptl_crystal_F_000 2100
_exptl_crystal_preparation 'Magnetic properties'
_exptl_crystal_recrystallization_method 'Re-crystallisation from solvent: water'
_exptl_crystal_size_max 0.1
_exptl_crystal_size_mid 0.1
_exptl_crystal_size_min 0.03
_refine_diff_density_max 1.074
_refine_diff_density_min -0.455
_refine_diff_density_rms 0.125
_refine_ls_extinction_method none
_refine_ls_goodness_of_fit_ref 1.025
_refine_ls_hydrogen_treatment mixed
_refine_ls_matrix_type full
_refine_ls_number_parameters 151
_refine_ls_number_reflns 1889
_refine_ls_number_restraints 10
_refine_ls_restrained_S_all 1.024
_refine_ls_R_factor_all 0.0943
_refine_ls_R_factor_gt 0.0742
_refine_ls_shift/su_max 0.000
_refine_ls_shift/su_mean 0.000
_refine_ls_structure_factor_coef Fsqd
_refine_ls_weighting_details 'w=1/[\s^2^(Fo^2^)+(0.0186P)^2^] where P=(Fo^2^+2Fc^2^)/3'
_refine_ls_weighting_scheme calc
_refine_ls_wR_factor_gt 0.1991
_refine_ls_wR_factor_ref 0.2162
_reflns_Friedel_coverage 0.000
_reflns_number_gt 1269
_reflns_number_total 1889
_reflns_threshold_expression 'I > 2\s(I)'
_cod_data_source_file d4dt00509k2.cif
_cod_data_source_block fenb_0038
_cod_depositor_comments 'Adding full bibliography for 7715833--7715849.cif.'
_cod_original_sg_symbol_H-M 'I 41/a'
_cod_database_code 7715846
_shelx_shelxl_version_number 2019/2
_chemical_oxdiff_formula 'C11 H10 N O'
_shelx_space_group_comment
;
The symmetry employed for this shelxl refinement is uniquely defined
by the following loop, which should always be used as a source of
symmetry information in preference to the above space-group names.
They are only intended as comments.
;
_olex2_refinement_description
;
1. Fixed Uiso
 At 1.2 times of:
  All C(H) groups, All C(H,H) groups, All N(H) groups
2. Restrained distances
 O1-H2
 0.95 with sigma of 0.02
 O1-H1
 0.95 with sigma of 0.02
 H1-H2
 1.5 with sigma of 0.04
 N6-H1
 3.2 with sigma of 0.04
3. Uiso/Uaniso restraints and constraints
Uanis(C5) \\sim Ueq: with sigma of 0.01 and sigma for terminal atoms of 0.02
4.a Aromatic/amide H refined with riding coordinates:
 N4(H3), N6(H7), C8(H8), C6(H10), C5(H4), C3(H6), C4(H5), C7(H9)
;
_olex2_submission_special_instructions 'No special instructions were received'
_oxdiff_diffrn_reflns_filtered 406
_oxdiff_exptl_absorpt_empirical_details
;
Empirical correction (ABSPACK) includes:
- Absorption correction using spherical harmonics
- Frame scaling
;
_oxdiff_exptl_absorpt_empirical_full_max 15.699
_oxdiff_exptl_absorpt_empirical_full_min 0.580

loop_
_space_group_symop_operation_xyz
'x, y, z'
'-x+1/2, -y, z+1/2'
'-y+3/4, x+1/4, z+1/4'
'y+3/4, -x+3/4, z+3/4'
'x+1/2, y+1/2, z+1/2'
'-x+1, -y+1/2, z+1'
'-y+5/4, x+3/4, z+3/4'
'y+5/4, -x+5/4, z+5/4'
'-x, -y, -z'
'x-1/2, y, -z-1/2'
'y-3/4, -x-1/4, -z-1/4'
'-y-3/4, x-3/4, -z-3/4'
'-x+1/2, -y+1/2, -z+1/2'
'x, y+1/2, -z'
'y-1/4, -x+1/4, -z+1/4'
'-y-1/4, x-1/4, -z-1/4'

loop_
_atom_site_label
_atom_site_type_symbol
_atom_site_fract_x
_atom_site_fract_y
_atom_site_fract_z
_atom_site_U_iso_or_equiv
_atom_site_adp_type
_atom_site_occupancy
_atom_site_site_symmetry_order
_atom_site_calc_flag
_atom_site_refinement_flags_posn
_atom_site_refinement_flags_adp
_atom_site_refinement_flags_occupancy
_atom_site_disorder_assembly
_atom_site_disorder_group
Nb1 Nb 0.500000 0.250000 0.375000 0.0209(4) Uani 1 4 d S T P . .
Fe1 Fe 0.500000 0.500000 0.500000 0.0245(5) Uani 1 2 d S . P . .
O1 O 0.4456(2) 0.3646(2) 0.7968(9) 0.0374(18) Uani 1 1 d D . . . .
N4 N 0.4564(3) 0.4663(3) 0.2091(10) 0.039(2) Uani 1 1 d . . . . .
H3 H 0.471548 0.427149 0.223784 0.047 Uiso 1 1 calc R U . . .
N3 N 0.4575(3) 0.5135(2) 0.3094(9) 0.0302(18) Uani 1 1 d . . . . .
N2 N 0.4841(2) 0.4070(2) 0.4803(8) 0.0293(19) Uani 1 1 d . . . . .
N5 N 0.4176(2) 0.5165(2) 0.6034(8) 0.030(2) Uani 1 1 d . . . . .
N6 N 0.3926(2) 0.4769(2) 0.7041(10) 0.038(2) Uani 1 1 d D . . . .
H7 H 0.411039 0.440911 0.733229 0.045 Uiso 1 1 calc R U . . .
N1 N 0.5157(3) 0.1577(3) 0.0779(10) 0.037(2) Uani 1 1 d . . . . .
C2 C 0.4853(3) 0.3523(3) 0.4466(10) 0.025(2) Uani 1 1 d . . . . .
C1 C 0.5102(3) 0.1899(3) 0.1782(11) 0.032(2) Uani 1 1 d . . . . .
C8 C 0.3363(4) 0.4993(3) 0.7539(12) 0.044(3) Uani 1 1 d . . . . .
H8 H 0.310024 0.479414 0.824831 0.053 Uiso 1 1 calc R U . . .
C6 C 0.3750(3) 0.5664(3) 0.5921(11) 0.036(2) Uani 1 1 d . . . . .
H10 H 0.380437 0.602409 0.530135 0.043 Uiso 1 1 calc R U . . .
C5 C 0.4302(4) 0.4851(4) 0.0868(13) 0.044(2) Uani 1 1 d . U . . .
H4 H 0.425668 0.459649 0.002575 0.053 Uiso 1 1 calc R U . . .
C3 C 0.4295(3) 0.5638(3) 0.2391(11) 0.039(3) Uani 1 1 d . . . . .
H6 H 0.423258 0.605579 0.278913 0.047 Uiso 1 1 calc R U . . .
C4 C 0.4114(4) 0.5460(4) 0.1023(12) 0.043(3) Uani 1 1 d . . . . .
H5 H 0.389919 0.572018 0.033199 0.051 Uiso 1 1 calc R U . . .
C7 C 0.3231(3) 0.5577(3) 0.6820(12) 0.040(3) Uani 1 1 d . . . . .
H9 H 0.286554 0.584873 0.693114 0.048 Uiso 1 1 calc R U . . .
H2 H 0.435(3) 0.3214(14) 0.780(9) 0.048 Uiso 1 1 d D U . . .
H1 H 0.455(5) 0.366(3) 0.897(4) 0.13(6) Uiso 1 1 d D . . . .

loop_
_atom_site_aniso_label
_atom_site_aniso_U_11
_atom_site_aniso_U_22
_atom_site_aniso_U_33
_atom_site_aniso_U_23
_atom_site_aniso_U_13
_atom_site_aniso_U_12
Nb1 0.0273(4) 0.0273(4) 0.0081(12) 0.000 0.000 0.000
Fe1 0.0343(7) 0.0264(6) 0.0129(17) -0.0022(5) -0.0017(6) 0.0021(4)
O1 0.048(3) 0.039(3) 0.025(7) 0.001(2) -0.003(3) -0.0076(18)
N4 0.048(3) 0.045(3) 0.024(9) -0.003(3) -0.002(3) 0.012(2)
N3 0.039(3) 0.030(3) 0.022(7) 0.000(2) -0.001(3) 0.0052(19)
N2 0.030(3) 0.029(3) 0.029(7) 0.000(2) 0.000(2) -0.0023(18)
N5 0.039(3) 0.022(2) 0.029(7) -0.003(2) -0.006(3) -0.0088(18)
N6 0.039(3) 0.028(3) 0.046(8) 0.001(3) -0.001(3) -0.003(2)
N1 0.056(4) 0.027(3) 0.028(8) -0.002(3) -0.002(3) -0.005(2)
C2 0.040(3) 0.020(3) 0.016(8) 0.007(2) -0.004(3) -0.0068(19)
C1 0.035(3) 0.051(4) 0.009(9) -0.001(3) -0.005(3) 0.011(3)
C8 0.049(4) 0.042(4) 0.041(11) -0.010(4) 0.007(4) -0.016(3)
C6 0.040(4) 0.040(4) 0.027(9) -0.007(3) -0.002(3) 0.013(3)
C5 0.057(4) 0.051(4) 0.025(8) 0.001(4) -0.008(4) 0.003(3)
C3 0.033(3) 0.028(3) 0.057(10) -0.005(3) -0.008(3) 0.000(2)
C4 0.045(4) 0.056(5) 0.027(11) -0.006(4) -0.015(4) 0.016(3)
C7 0.050(4) 0.037(4) 0.032(10) -0.008(3) 0.006(4) -0.007(3)

loop_
_atom_type_symbol
_atom_type_description
_atom_type_scat_dispersion_real
_atom_type_scat_dispersion_imag
_atom_type_scat_source
C C -0.0011 0.0005 'International Tables Vol C Tables 4.2.6.8 and 6.1.1.4'
H H 0.0000 0.0000 'International Tables Vol C Tables 4.2.6.8 and 6.1.1.4'
Fe Fe 0.1482 0.3017 'International Tables Vol C Tables 4.2.6.8 and 6.1.1.4'
N N -0.0016 0.0010 'International Tables Vol C Tables 4.2.6.8 and 6.1.1.4'
Nb Nb -0.0343 1.6958 'International Tables Vol C Tables 4.2.6.8 and 6.1.1.4'
O O -0.0014 0.0018 'International Tables Vol C Tables 4.2.6.8 and 6.1.1.4'

loop_
_geom_angle_atom_site_label_1
_geom_angle_atom_site_label_2
_geom_angle_atom_site_label_3
_geom_angle
_geom_angle_site_symmetry_1
_geom_angle_site_symmetry_3
_geom_angle_publ_flag
C2 Nb1 C2 145.5(4) 16_656 11_666 ?
C2 Nb1 C2 95.06(13) 11_666 6_554 ?
C2 Nb1 C2 95.06(13) 16_656 6_554 ?
C2 Nb1 C2 95.06(13) 16_656 . ?
C2 Nb1 C2 145.5(4) 6_554 . ?
C2 Nb1 C2 95.06(13) 11_666 . ?
C1 Nb1 C2 76.6(3) 6_554 11_666 ?
C1 Nb1 C2 75.1(3) 16_656 . ?
C1 Nb1 C2 141.8(3) 11_666 11_666 ?
C1 Nb1 C2 75.1(3) . 11_666 ?
C1 Nb1 C2 72.7(3) 6_554 . ?
C1 Nb1 C2 141.8(3) 16_656 16_656 ?
C1 Nb1 C2 72.7(3) 16_656 11_666 ?
C1 Nb1 C2 72.7(3) 11_666 16_656 ?
C1 Nb1 C2 76.6(3) 11_666 . ?
C1 Nb1 C2 75.1(3) 6_554 16_656 ?
C1 Nb1 C2 141.8(3) . . ?
C1 Nb1 C2 72.7(3) . 6_554 ?
C1 Nb1 C2 76.6(3) . 16_656 ?
C1 Nb1 C2 75.1(3) 11_666 6_554 ?
C1 Nb1 C2 141.8(3) 6_554 6_554 ?
C1 Nb1 C2 76.6(3) 16_656 6_554 ?
C1 Nb1 C1 132.7(3) 16_656 . ?
C1 Nb1 C1 132.7(3) 16_656 6_554 ?
C1 Nb1 C1 132.7(3) 11_666 6_554 ?
C1 Nb1 C1 132.7(3) 11_666 . ?
C1 Nb1 C1 69.2(4) 6_554 . ?
C1 Nb1 C1 69.2(4) 16_656 11_666 ?
N3 Fe1 N3 180.0 . 9_666 ?
N2 Fe1 N3 88.9(3) 9_666 9_666 ?
N2 Fe1 N3 88.9(3) . . ?
N2 Fe1 N3 91.1(3) 9_666 . ?
N2 Fe1 N3 91.1(3) . 9_666 ?
N2 Fe1 N2 180.0 . 9_666 ?
N2 Fe1 N5 86.0(2) 9_666 . ?
N2 Fe1 N5 94.0(2) 9_666 9_666 ?
N2 Fe1 N5 94.0(2) . . ?
N2 Fe1 N5 86.0(2) . 9_666 ?
N5 Fe1 N3 91.6(3) 9_666 9_666 ?
N5 Fe1 N3 91.6(3) . . ?
N5 Fe1 N3 88.4(3) 9_666 . ?
N5 Fe1 N3 88.4(3) . 9_666 ?
N5 Fe1 N5 180.0 . 9_666 ?
H2 O1 H1 105(4) . . ?
N3 N4 H3 123.6 . . ?
C5 N4 H3 123.6 . . ?
C5 N4 N3 112.8(7) . . ?
N4 N3 Fe1 121.2(5) . . ?
N4 N3 C3 102.4(8) . . ?
C3 N3 Fe1 136.2(6) . . ?
C2 N2 Fe1 165.2(6) . . ?
N6 N5 Fe1 124.1(4) . . ?
N6 N5 C6 105.5(6) . . ?
C6 N5 Fe1 130.5(6) . . ?
N5 N6 H7 124.3 . . ?
C8 N6 N5 111.3(6) . . ?
C8 N6 H7 124.3 . . ?
N2 C2 Nb1 173.1(5) . . ?
N1 C1 Nb1 178.7(8) . . ?
N6 C8 H8 126.2 . . ?
N6 C8 C7 107.6(7) . . ?
C7 C8 H8 126.2 . . ?
N5 C6 H10 124.4 . . ?
N5 C6 C7 111.1(8) . . ?
C7 C6 H10 124.4 . . ?
N4 C5 H4 126.0 . . ?
N4 C5 C4 107.9(10) . . ?
C4 C5 H4 126.0 . . ?
N3 C3 H6 124.6 . . ?
N3 C3 C4 110.8(6) . . ?
C4 C3 H6 124.6 . . ?
C5 C4 C3 106.0(8) . . ?
C5 C4 H5 127.0 . . ?
C3 C4 H5 127.0 . . ?
C8 C7 H9 127.8 . . ?
C6 C7 C8 104.5(7) . . ?
C6 C7 H9 127.8 . . ?

loop_
_geom_bond_atom_site_label_1
_geom_bond_atom_site_label_2
_geom_bond_distance
_geom_bond_site_symmetry_2
_geom_bond_publ_flag
Nb1 C2 2.243(6) 16_656 ?
Nb1 C2 2.243(6) . ?
Nb1 C2 2.243(6) 6_554 ?
Nb1 C2 2.243(6) 11_666 ?
Nb1 C1 2.225(9) 16_656 ?
Nb1 C1 2.225(9) . ?
Nb1 C1 2.225(9) 11_666 ?
Nb1 C1 2.225(9) 6_554 ?
Fe1 N3 2.000(8) 9_666 ?
Fe1 N3 2.000(8) . ?
Fe1 N2 1.963(5) 9_666 ?
Fe1 N2 1.963(5) . ?
Fe1 N5 1.990(6) . ?
Fe1 N5 1.990(6) 9_666 ?
O1 H2 0.94(2) . ?
O1 H1 0.95(2) . ?
N4 H3 0.8800 . ?
N4 N3 1.353(10) . ?
N4 C5 1.320(13) . ?
N3 C3 1.361(9) . ?
N2 C2 1.176(8) . ?
N5 N6 1.349(10) . ?
N5 C6 1.363(8) . ?
N6 H7 0.8800 . ?
N6 C8 1.339(9) . ?
N1 C1 1.153(12) . ?
C8 H8 0.9500 . ?
C8 C7 1.409(12) . ?
C6 H10 0.9500 . ?
C6 C7 1.374(12) . ?
C5 H4 0.9500 . ?
C5 C4 1.329(11) . ?
C3 H6 0.9500 . ?
C3 C4 1.377(13) . ?
C4 H5 0.9500 . ?
C7 H9 0.9500 . ?

loop_
_geom_torsion_atom_site_label_1
_geom_torsion_atom_site_label_2
_geom_torsion_atom_site_label_3
_geom_torsion_atom_site_label_4
_geom_torsion
_geom_torsion_site_symmetry_1
_geom_torsion_site_symmetry_2
_geom_torsion_site_symmetry_3
_geom_torsion_site_symmetry_4
_geom_torsion_publ_flag
Fe1 N3 C3 C4 175.9(6) . . . . ?
Fe1 N5 N6 C8 -178.9(6) . . . . ?
Fe1 N5 C6 C7 178.5(6) . . . . ?
N4 N3 C3 C4 1.1(8) . . . . ?
N4 C5 C4 C3 1.9(11) . . . . ?
N3 N4 C5 C4 -1.3(11) . . . . ?
N3 C3 C4 C5 -1.9(10) . . . . ?
N5 N6 C8 C7 -0.2(10) . . . . ?
N5 C6 C7 C8 1.2(10) . . . . ?
N6 N5 C6 C7 -1.3(10) . . . . ?
N6 C8 C7 C6 -0.6(10) . . . . ?
C6 N5 N6 C8 0.9(9) . . . . ?
C5 N4 N3 Fe1 -175.7(6) . . . . ?
C5 N4 N3 C3 0.1(9) . . . . ?
